data_4300027
loop_
_publ_author_name
'Kenton H. Whitmire'
'Silke Hoppe'
'Orson Sydora'
'Jennifer L. Jolas'
'Carolyn M. Jones'

_publ_contact_author
;
Dr. Kenton. H. Whitmire
Chemistry Department MS 60
Rice University
Houston TX 77251-1892
U.S.A.
;
_publ_contact_author_email whitmir@rice.edu
_publ_contact_author_fax (1)-713-737-5652
_publ_contact_author_phone (1)-713-737-5650
_publ_section_title
;
Oligomerization and Oxide Formation in Bismuth Aryl Alkoxides: Synthesis
and Characterization of
Bi4(\m4-O)(\m-OC6F5)6{\m3-OBi(\m-OC6F5)3}2(C6H5CH3),
Bi8(\m4-O)2(\m3-O)2(\m-OC6F5)16, Bi6(\m3-O)4(\m3-OC6F5){\m3-OBi(OC6F5)4}3,
NaBi4(\m3-O)2(OC6F5)9(THF)2, and Na2Bi4(\m3-O)2(OC6F5)10(THF)2
;
_journal_name_full 'Inorganic Chemistry'
_journal_page_first 85
_journal_page_last 97
_journal_paper_doi 10.1021/ic990431m
_journal_volume 39
_journal_year 2000
_chemical_formula_moiety NaBi4O2(OC6F5)9(THF)2
_chemical_formula_sum 'C62 H16 Bi4 F45 Na O13'
_chemical_formula_weight 2682.66
_space_group_IT_number 15
_symmetry_cell_setting monoclinic
_symmetry_space_group_name_Hall '-C 2yc'
_symmetry_space_group_name_H-M 'C 1 2/c 1'
_atom_sites_solution_hydrogens geom
_atom_sites_solution_primary direct
_atom_sites_solution_secondary difmap
_audit_creation_method SHELXL-97
_cell_angle_alpha 90.00
_cell_angle_beta 107.73(3)
_cell_angle_gamma 90.00
_cell_formula_units_Z 4
_cell_length_a 25.954(5)
_cell_length_b 14.755(3)
_cell_length_c 19.916(4)
_cell_measurement_reflns_used 24
_cell_measurement_temperature 293(2)
_cell_measurement_theta_max 13.56
_cell_measurement_theta_min 10.36
_cell_volume 7265(3)
_computing_cell_refinement TEXSAN
_computing_data_collection TEXSAN
_computing_data_reduction TEXSAN
_computing_molecular_graphics SHELXL-93
_computing_publication_material 'SHELXTL PLUS'
_computing_structure_refinement 'SHELXL-93 (Sheldrick, 1993)'
_computing_structure_solution 'SHELXS-86 (Sheldrick, 1990)'
_diffrn_ambient_temperature 193(2)
_diffrn_measured_fraction_theta_full 0.999
_diffrn_measured_fraction_theta_max 0.999
_diffrn_measurement_device 'Rigaku AFC5-S'
_diffrn_measurement_method 2theta-omega
_diffrn_radiation_monochromator graphite
_diffrn_radiation_source 'fine-focus sealed tube'
_diffrn_radiation_type MoK\a
_diffrn_radiation_wavelength 0.71073
_diffrn_reflns_av_R_equivalents 0.0000
_diffrn_reflns_av_sigmaI/netI 0.1502
_diffrn_reflns_limit_h_max 33
_diffrn_reflns_limit_h_min 0
_diffrn_reflns_limit_k_max 19
_diffrn_reflns_limit_k_min 0
_diffrn_reflns_limit_l_max 24
_diffrn_reflns_limit_l_min -25
_diffrn_reflns_number 8353
_diffrn_reflns_theta_full 27.52
_diffrn_reflns_theta_max 27.52
_diffrn_reflns_theta_min 2.07
_diffrn_standards_decay_% <1
_diffrn_standards_interval_count 150
_diffrn_standards_number 3
_exptl_absorpt_coefficient_mu 9.844
_exptl_absorpt_correction_T_max 1.0000
_exptl_absorpt_correction_T_min 0.5151
_exptl_absorpt_correction_type psi-scan
_exptl_absorpt_process_details TEXSAN
_exptl_crystal_colour 'pale yellow'
_exptl_crystal_density_diffrn 2.453
_exptl_crystal_density_method 'not measured'
_exptl_crystal_description plate
_exptl_crystal_F_000 4960
_exptl_crystal_size_max 0.40
_exptl_crystal_size_mid 0.40
_exptl_crystal_size_min 0.20
_refine_diff_density_max 3.475
_refine_diff_density_min -2.303
_refine_diff_density_rms 0.319
_refine_ls_extinction_method none
_refine_ls_goodness_of_fit_ref 1.051
_refine_ls_hydrogen_treatment mixed
_refine_ls_matrix_type full
_refine_ls_number_parameters 559
_refine_ls_number_reflns 8353
_refine_ls_number_restraints 170
_refine_ls_restrained_S_all 1.045
_refine_ls_R_factor_all 0.1641
_refine_ls_R_factor_gt 0.0680
_refine_ls_shift/su_max 0.000
_refine_ls_shift/su_mean 0.000
_refine_ls_structure_factor_coef Fsqd
_refine_ls_weighting_details 'calc w=1/[\s^2^(Fo^2^)+(0.0498P)^2^+315.5903P] where P=(Fo^2^+2Fc^2^)/3'
_refine_ls_weighting_scheme calc
_refine_ls_wR_factor_gt 0.1415
_refine_ls_wR_factor_ref 0.1743
_reflns_number_gt 4889
_reflns_number_total 8353
_reflns_threshold_expression >2sigma(I)
_cod_depositor_comments
;
The following automatic conversions were performed:

'_symmetry_cell_setting' tag value 'monoclinc' was replaced with
'monoclinic' value as specified in the replacement file
'/home/robertas/cod-tools/perl-scripts/inputs/replacement_values.lst'.

'_exptl_absorpt_correction_type' tag value 'psi-scans' was replaced
with 'psi-scan' value as specified in the replacement file
'/home/robertas/cod-tools/perl-scripts/inputs/replacement_values.lst'.

Automatic conversion script
Id: cif_fix_values 3143 2015-03-26 13:38:13Z robertas 
;
_cod_database_code 4300027

loop_
_symmetry_equiv_pos_as_xyz
'x, y, z'
'-x, y, -z+1/2'
'x+1/2, y+1/2, z'
'-x+1/2, y+1/2, -z+1/2'
'-x, -y, -z'
'x, -y, z-1/2'
'-x+1/2, -y+1/2, -z'
'x+1/2, -y+1/2, z-1/2'

loop_
_atom_site_label
_atom_site_type_symbol
_atom_site_fract_x
_atom_site_fract_y
_atom_site_fract_z
_atom_site_U_iso_or_equiv
_atom_site_adp_type
_atom_site_occupancy
_atom_site_symmetry_multiplicity
_atom_site_calc_flag
_atom_site_refinement_flags
_atom_site_disorder_assembly
_atom_site_disorder_group
Bi1 Bi 0.00189(2) 0.20432(4) 0.16469(3) 0.02823(16) Uani 1 1 d . . .
Bi2 Bi -0.13133(2) 0.26066(4) 0.19415(3) 0.03007(17) Uani 1 1 d . . .
Na1 Na 0.0000 0.4212(6) 0.2500 0.039(2) Uani 1 2 d S . .
O100 O -0.0492(4) 0.2461(6) 0.2287(5) 0.027(2) Uani 1 1 d . . .
O11 O 0.0005(4) 0.3513(6) 0.1429(5) 0.035(3) Uani 1 1 d D . .
C11 C 0.0247(4) 0.3892(8) 0.0988(6) 0.033(4) Uani 1 1 d D . .
C12 C 0.0488(5) 0.4732(9) 0.1136(6) 0.036(4) Uani 1 1 d D . .
C13 C 0.0739(4) 0.5140(8) 0.0694(7) 0.042(4) Uani 1 1 d D . .
C14 C 0.0763(5) 0.4722(9) 0.0094(7) 0.047(5) Uani 1 1 d D . .
C15 C 0.0526(4) 0.3886(9) -0.0068(5) 0.043(4) Uani 1 1 d D . .
C16 C 0.0267(6) 0.3485(8) 0.0373(7) 0.045(4) Uani 1 1 d D . .
F12 F 0.0470(4) 0.5181(6) 0.1716(5) 0.056(3) Uani 1 1 d D . .
F13 F 0.0965(4) 0.5962(7) 0.0852(5) 0.066(3) Uani 1 1 d D . .
F14 F 0.1007(5) 0.5102(7) -0.0333(5) 0.072(4) Uani 1 1 d D . .
F15 F 0.0534(5) 0.3450(7) -0.0655(5) 0.071(3) Uani 1 1 d D . .
F16 F 0.0038(4) 0.2664(6) 0.0211(4) 0.049(3) Uani 1 1 d D . .
O21 O -0.1014(4) 0.2303(7) 0.3151(5) 0.038(3) Uani 1 1 d D . .
C21 C -0.1242(4) 0.2346(9) 0.3677(7) 0.061(6) Uani 1 1 d D . .
C22 C -0.1584(5) 0.3034(10) 0.3716(7) 0.052(5) Uani 1 1 d DU . .
C23 C -0.1805(4) 0.3091(10) 0.4268(7) 0.071(7) Uani 1 1 d D . .
C24 C -0.1688(6) 0.2449(12) 0.4784(7) 0.066(6) Uani 1 1 d D . .
C25 C -0.1356(5) 0.1747(10) 0.4755(6) 0.070(7) Uani 1 1 d D . .
C26 C -0.1139(6) 0.1693(9) 0.4198(8) 0.053(5) Uani 1 1 d D . .
F22 F -0.1708(4) 0.3683(7) 0.3214(5) 0.066(3) Uani 1 1 d D . .
F23 F -0.2130(5) 0.3781(9) 0.4308(6) 0.098(5) Uani 1 1 d D . .
F24 F -0.1909(5) 0.2487(10) 0.5322(6) 0.112(6) Uani 1 1 d D . .
F25 F -0.1238(5) 0.1101(10) 0.5256(6) 0.108(5) Uani 1 1 d D . .
F26 F -0.0802(5) 0.1013(7) 0.4179(5) 0.070(3) Uani 1 1 d D . .
O31 O -0.1051(4) 0.4018(6) 0.1965(5) 0.035(3) Uani 1 1 d D . .
C31 C -0.1344(5) 0.4776(9) 0.1844(5) 0.041(4) Uani 1 1 d D . .
C32 C -0.1092(5) 0.5605(10) 0.1851(7) 0.040(4) Uani 1 1 d D . .
C33 C -0.1369(6) 0.6419(8) 0.1759(5) 0.049(5) Uani 1 1 d D . .
C34 C -0.1911(6) 0.6426(9) 0.1658(8) 0.051(5) Uani 1 1 d D . .
C35 C -0.2178(5) 0.5624(10) 0.1630(5) 0.051(5) Uani 1 1 d D . .
C36 C -0.1893(6) 0.4816(8) 0.1726(8) 0.044(4) Uani 1 1 d D . .
F32 F -0.0553(3) 0.5623(6) 0.1946(5) 0.045(2) Uani 1 1 d D . .
F33 F -0.1099(4) 0.7211(6) 0.1777(6) 0.071(4) Uani 1 1 d D . .
F34 F -0.2178(4) 0.7211(7) 0.1573(6) 0.080(4) Uani 1 1 d D . .
F35 F -0.2717(4) 0.5602(7) 0.1500(6) 0.079(4) Uani 1 1 d D . .
F36 F -0.2168(3) 0.4024(6) 0.1701(5) 0.055(3) Uani 1 1 d D . .
O41 O -0.1033(4) 0.2225(6) 0.0994(5) 0.034(2) Uani 1 1 d D . .
C41 C -0.1300(5) 0.2258(7) 0.0306(6) 0.031(3) Uiso 1 1 d D . .
C42 C -0.1743(7) 0.2806(10) 0.0032(7) 0.075(8) Uani 1 1 d D . .
C43 C -0.2012(5) 0.2836(8) -0.0698(8) 0.053(5) Uani 1 1 d D . .
C44 C -0.1837(7) 0.2315(11) -0.1139(7) 0.072(7) Uani 1 1 d D . .
C45 C -0.1396(6) 0.1767(9) -0.0877(7) 0.065(6) Uani 1 1 d D . .
C46 C -0.1138(5) 0.1735(9) -0.0160(8) 0.053(5) Uani 1 1 d D . .
F42 F -0.1920(4) 0.3327(8) 0.0480(6) 0.073(3) Uani 1 1 d D . .
F43 F -0.2448(5) 0.3375(9) -0.0924(6) 0.097(5) Uani 1 1 d D . .
F44 F -0.2095(5) 0.2372(8) -0.1840(5) 0.090(5) Uani 1 1 d D . .
F45 F -0.1229(5) 0.1258(9) -0.1325(5) 0.097(5) Uani 1 1 d D . .
F46 F -0.0709(4) 0.1188(7) 0.0074(5) 0.065(3) Uani 1 1 d D . .
O51 O -0.0070(12) 0.0852(9) 0.2440(12) 0.035(5) Uiso 0.50 1 d PD . .
C51 C -0.0013(10) -0.0037(10) 0.2380(10) 0.030(3) Uiso 0.50 1 d PD . .
C52 C -0.0037(8) -0.0572(13) 0.2932(9) 0.030(3) Uiso 0.50 1 d PD . .
C53 C -0.0015(8) -0.1510(12) 0.2910(9) 0.030(3) Uiso 0.50 1 d PD . .
C54 C 0.0037(13) -0.1944(11) 0.2350(10) 0.030(3) Uiso 0.50 1 d PD . .
C55 C 0.0064(11) -0.1419(14) 0.1770(10) 0.030(3) Uiso 0.50 1 d PD . .
C56 C 0.0017(12) -0.0490(14) 0.1784(10) 0.030(3) Uiso 0.50 1 d PD . .
F52 F -0.0089(10) -0.0241(13) 0.3534(10) 0.065(7) Uiso 0.50 1 d PD . .
F53 F -0.0044(10) -0.2070(13) 0.3431(10) 0.080(8) Uiso 0.50 1 d PD . .
F54 F 0.0055(10) -0.2837(12) 0.2242(9) 0.079(8) Uiso 0.50 1 d PD . .
F55 F 0.0106(10) -0.1767(12) 0.1162(10) 0.079(7) Uiso 0.50 1 d PD . .
F56 F 0.0030(10) 0.0054(13) 0.1244(11) 0.067(7) Uiso 0.50 1 d PD . .
O61 O -0.1378(5) 0.0895(7) 0.1959(7) 0.050(3) Uani 1 1 d . . .
C61 C -0.1647(10) 0.0508(14) 0.2421(10) 0.075(8) Uani 1 1 d . . .
H61A H -0.1904 0.0936 0.2507 0.090 Uiso 1 1 calc R . .
H61B H -0.1387 0.0349 0.2870 0.090 Uiso 1 1 calc R . .
C62 C -0.1925(10) -0.0297(13) 0.2072(11) 0.067(7) Uani 1 1 d . . .
H62A H -0.2290 -0.0154 0.1784 0.080 Uiso 1 1 calc R . .
H62B H -0.1940 -0.0758 0.2412 0.080 Uiso 1 1 calc R . .
C63 C -0.1593(10) -0.0598(14) 0.1634(13) 0.073(7) Uani 1 1 d . . .
H63A H -0.1805 -0.0957 0.1238 0.088 Uiso 1 1 calc R . .
H63B H -0.1287 -0.0954 0.1908 0.088 Uiso 1 1 calc R . .
C64 C -0.1406(8) 0.0280(12) 0.1385(10) 0.046(5) Uani 1 1 d . . .
H64A H -0.1055 0.0208 0.1314 0.056 Uiso 1 1 calc R . .
H64B H -0.1664 0.0489 0.0950 0.056 Uiso 1 1 calc R . .

loop_
_atom_site_aniso_label
_atom_site_aniso_U_11
_atom_site_aniso_U_22
_atom_site_aniso_U_33
_atom_site_aniso_U_23
_atom_site_aniso_U_13
_atom_site_aniso_U_12
Bi1 0.0325(3) 0.0225(3) 0.0302(3) -0.0014(2) 0.0103(2) -0.0006(3)
Bi2 0.0253(3) 0.0285(3) 0.0356(3) 0.0019(3) 0.0081(2) -0.0015(3)
Na1 0.051(6) 0.032(5) 0.039(5) 0.000 0.022(5) 0.000
O100 0.036(6) 0.015(5) 0.032(5) -0.004(4) 0.012(5) 0.004(4)
O11 0.043(7) 0.024(6) 0.038(6) 0.006(5) 0.014(5) -0.001(5)
C11 0.028(9) 0.046(10) 0.024(8) 0.014(7) 0.008(7) 0.009(7)
C12 0.033(9) 0.043(10) 0.028(8) 0.000(7) 0.003(7) 0.002(8)
C13 0.038(10) 0.037(10) 0.051(11) 0.009(8) 0.013(9) -0.004(8)
C14 0.037(10) 0.056(12) 0.052(11) 0.026(10) 0.019(9) -0.004(9)
C15 0.054(12) 0.055(12) 0.022(8) 0.007(8) 0.013(8) 0.010(9)
C16 0.060(12) 0.038(10) 0.034(9) -0.001(8) 0.013(9) -0.002(9)
F12 0.082(8) 0.033(5) 0.055(6) -0.009(5) 0.025(6) -0.011(5)
F13 0.084(9) 0.048(7) 0.074(8) 0.003(6) 0.035(7) -0.032(6)
F14 0.097(10) 0.069(8) 0.068(8) 0.020(6) 0.051(7) -0.012(7)
F15 0.108(10) 0.069(8) 0.050(7) -0.001(6) 0.049(7) -0.006(7)
F16 0.062(7) 0.045(6) 0.044(6) -0.012(5) 0.021(5) -0.012(5)
O21 0.036(6) 0.052(7) 0.027(6) -0.005(5) 0.012(5) -0.018(5)
C21 0.024(9) 0.046(11) 0.094(16) 0.027(11) -0.008(10) 0.007(9)
C22 0.027(9) 0.086(15) 0.052(11) -0.034(11) 0.027(9) -0.029(10)
C23 0.038(11) 0.14(2) 0.035(11) 0.001(12) 0.006(9) 0.023(13)
C24 0.041(11) 0.12(2) 0.039(11) 0.003(12) 0.014(9) 0.007(13)
C25 0.065(14) 0.105(19) 0.052(12) 0.028(12) 0.033(11) 0.020(14)
C26 0.051(12) 0.050(12) 0.062(12) -0.004(10) 0.024(10) -0.019(10)
F22 0.057(7) 0.080(8) 0.059(7) 0.018(6) 0.016(6) 0.019(6)
F23 0.068(9) 0.153(14) 0.076(9) -0.010(9) 0.026(7) 0.049(9)
F24 0.081(10) 0.219(19) 0.048(7) 0.007(9) 0.040(7) 0.018(11)
F25 0.125(13) 0.151(15) 0.062(8) 0.040(9) 0.050(9) 0.003(11)
F26 0.096(10) 0.055(7) 0.065(8) 0.019(6) 0.032(7) 0.009(7)
O31 0.027(6) 0.028(6) 0.053(7) 0.011(5) 0.015(5) 0.001(5)
C31 0.040(10) 0.036(10) 0.050(11) 0.006(8) 0.020(9) 0.018(8)
C32 0.033(10) 0.054(11) 0.031(9) 0.017(8) 0.007(7) 0.007(8)
C33 0.057(13) 0.030(9) 0.061(12) 0.012(8) 0.019(10) 0.015(9)
C34 0.050(12) 0.039(10) 0.062(12) 0.023(9) 0.016(10) 0.026(10)
C35 0.059(13) 0.060(13) 0.038(10) 0.011(9) 0.019(9) 0.033(11)
C36 0.046(11) 0.026(9) 0.067(12) 0.005(8) 0.027(9) 0.001(8)
F32 0.037(6) 0.034(5) 0.068(7) 0.006(5) 0.020(5) -0.003(4)
F33 0.074(8) 0.024(6) 0.121(11) 0.013(6) 0.037(8) 0.007(5)
F34 0.092(10) 0.054(7) 0.102(10) 0.012(7) 0.043(8) 0.042(7)
F35 0.042(7) 0.093(10) 0.112(10) 0.032(8) 0.039(7) 0.043(6)
F36 0.033(6) 0.050(7) 0.084(8) 0.015(6) 0.019(5) 0.003(5)
O41 0.041(6) 0.036(6) 0.025(5) -0.001(4) 0.012(5) 0.001(5)
C42 0.15(2) 0.047(12) 0.016(8) -0.009(8) 0.005(11) -0.033(14)
C43 0.042(11) 0.065(14) 0.048(11) 0.021(10) 0.008(9) -0.003(10)
C44 0.074(16) 0.088(17) 0.047(12) 0.001(12) 0.007(12) -0.042(14)
C45 0.076(16) 0.070(15) 0.035(11) -0.014(10) -0.001(11) -0.022(12)
C46 0.045(12) 0.050(12) 0.062(13) 0.005(10) 0.013(10) -0.019(10)
F42 0.064(8) 0.076(9) 0.071(8) 0.005(7) 0.010(6) 0.012(7)
F43 0.084(10) 0.126(13) 0.063(8) 0.025(8) -0.004(7) 0.019(9)
F44 0.118(11) 0.108(11) 0.027(6) -0.003(6) -0.004(6) -0.035(9)
F45 0.134(13) 0.108(11) 0.044(7) -0.032(7) 0.021(8) -0.004(10)
F46 0.069(8) 0.067(8) 0.059(7) -0.018(6) 0.019(6) 0.004(6)
O61 0.073(9) 0.019(6) 0.067(8) -0.007(6) 0.034(7) -0.005(6)
C61 0.13(2) 0.059(13) 0.046(12) 0.007(10) 0.038(13) -0.057(14)
C62 0.106(19) 0.041(11) 0.060(13) 0.000(10) 0.035(13) -0.041(12)
C63 0.084(17) 0.044(12) 0.094(18) -0.019(12) 0.030(14) -0.014(12)
C64 0.052(11) 0.041(10) 0.063(12) -0.004(9) 0.043(10) -0.014(9)

loop_
_atom_type_symbol
_atom_type_description
_atom_type_scat_dispersion_real
_atom_type_scat_dispersion_imag
_atom_type_scat_source
C C 0.0033 0.0016 'International Tables Vol C Tables 4.2.6.8 and 6.1.1.4'
H H 0.0000 0.0000 'International Tables Vol C Tables 4.2.6.8 and 6.1.1.4'
O O 0.0106 0.0060 'International Tables Vol C Tables 4.2.6.8 and 6.1.1.4'
F F 0.0171 0.0103 'International Tables Vol C Tables 4.2.6.8 and 6.1.1.4'
Na Na 0.0362 0.0249 'International Tables Vol C Tables 4.2.6.8 and 6.1.1.4'
Bi Bi -4.1077 10.2566 'International Tables Vol C Tables 4.2.6.8 and 6.1.1.4'

loop_
_geom_angle_atom_site_label_1
_geom_angle_atom_site_label_2
_geom_angle_atom_site_label_3
_geom_angle
_geom_angle_site_symmetry_1
_geom_angle_site_symmetry_3
_geom_angle_publ_flag
O100 Bi1 O100 67.5(4) . 2 ?
O100 Bi1 O11 82.1(3) . . ?
O100 Bi1 O11 83.4(3) 2 . ?
O100 Bi1 O51 68.3(6) . . ?
O100 Bi1 O51 73.1(6) 2 . ?
O11 Bi1 O51 147.4(5) . . ?
O100 Bi1 O51 71.5(6) . 2 ?
O100 Bi1 O51 66.7(6) 2 2 ?
O11 Bi1 O51 145.7(5) . 2 ?
O51 Bi1 O51 8.4(14) . 2 ?
O100 Bi1 O21 129.6(3) . 2 ?
O100 Bi1 O21 63.8(3) 2 2 ?
O11 Bi1 O21 80.6(3) . 2 ?
O51 Bi1 O21 107.6(7) . 2 ?
O51 Bi1 O21 99.5(7) 2 2 ?
O100 Bi1 O41 62.7(3) . . ?
O100 Bi1 O41 129.4(3) 2 . ?
O11 Bi1 O41 81.5(3) . . ?
O51 Bi1 O41 96.0(7) . . ?
O51 Bi1 O41 104.2(7) 2 . ?
O21 Bi1 O41 156.0(3) 2 . ?
O100 Bi1 Bi1 38.6(3) . 2 ?
O100 Bi1 Bi1 38.5(2) 2 2 ?
O11 Bi1 Bi1 101.0(2) . 2 ?
O51 Bi1 Bi1 46.9(4) . 2 ?
O51 Bi1 Bi1 44.9(4) 2 2 ?
O21 Bi1 Bi1 100.3(2) 2 2 ?
O41 Bi1 Bi1 98.62(19) . 2 ?
O100 Bi1 Na1 51.9(2) . . ?
O100 Bi1 Na1 51.9(2) 2 . ?
O11 Bi1 Na1 39.2(2) . . ?
O51 Bi1 Na1 108.5(4) . . ?
O51 Bi1 Na1 106.5(4) 2 . ?
O21 Bi1 Na1 87.2(2) 2 . ?
O41 Bi1 Na1 88.9(2) . . ?
Bi1 Bi1 Na1 61.82(7) 2 . ?
O100 Bi2 O31 78.9(3) . . ?
O100 Bi2 O41 72.0(4) . . ?
O31 Bi2 O41 94.4(4) . . ?
O100 Bi2 O21 69.4(4) . . ?
O31 Bi2 O21 99.0(4) . . ?
O41 Bi2 O21 135.4(3) . . ?
O100 Bi2 O61 87.6(4) . . ?
O31 Bi2 O61 166.2(4) . . ?
O41 Bi2 O61 78.8(4) . . ?
O21 Bi2 O61 78.3(4) . . ?
O11 Na1 O11 128.5(6) 2 . ?
O11 Na1 F32 97.0(3) 2 2 ?
O11 Na1 F32 125.5(3) . 2 ?
O11 Na1 F32 125.5(3) 2 . ?
O11 Na1 F32 97.0(3) . . ?
F32 Na1 F32 72.3(5) 2 . ?
O11 Na1 O31 91.6(3) 2 . ?
O11 Na1 O31 83.0(3) . . ?
F32 Na1 O31 129.5(4) 2 . ?
F32 Na1 O31 62.6(3) . . ?
O11 Na1 O31 83.0(3) 2 2 ?
O11 Na1 O31 91.6(3) . 2 ?
F32 Na1 O31 62.6(3) 2 2 ?
F32 Na1 O31 129.5(4) . 2 ?
O31 Na1 O31 167.5(6) . 2 ?
O11 Na1 F12 65.1(3) 2 2 ?
O11 Na1 F12 152.5(3) . 2 ?
F32 Na1 F12 67.2(3) 2 2 ?
F32 Na1 F12 61.5(3) . 2 ?
O31 Na1 F12 72.1(3) . 2 ?
O31 Na1 F12 115.1(3) 2 2 ?
O11 Na1 F12 152.5(3) 2 . ?
O11 Na1 F12 65.1(3) . . ?
F32 Na1 F12 61.5(3) 2 . ?
F32 Na1 F12 67.2(3) . . ?
O31 Na1 F12 115.1(3) . . ?
O31 Na1 F12 72.1(3) 2 . ?
F12 Na1 F12 115.3(5) 2 . ?
O11 Na1 O100 67.4(3) 2 . ?
O11 Na1 O100 66.3(3) . . ?
F32 Na1 O100 163.7(3) 2 . ?
F32 Na1 O100 120.1(3) . . ?
O31 Na1 O100 58.6(3) . . ?
O31 Na1 O100 108.9(4) 2 . ?
F12 Na1 O100 107.9(3) 2 . ?
F12 Na1 O100 131.4(3) . . ?
O11 Na1 O100 66.3(3) 2 2 ?
O11 Na1 O100 67.4(3) . 2 ?
F32 Na1 O100 120.1(3) 2 2 ?
F32 Na1 O100 163.7(3) . 2 ?
O31 Na1 O100 108.9(4) . 2 ?
O31 Na1 O100 58.6(3) 2 2 ?
F12 Na1 O100 131.4(3) 2 2 ?
F12 Na1 O100 107.9(3) . 2 ?
O100 Na1 O100 50.5(4) . 2 ?
O11 Na1 Bi1 92.4(3) 2 . ?
O11 Na1 Bi1 36.1(3) . . ?
F32 Na1 Bi1 145.76(19) 2 . ?
F32 Na1 Bi1 126.6(2) . . ?
O31 Na1 Bi1 82.8(3) . . ?
O31 Na1 Bi1 86.2(3) 2 . ?
F12 Na1 Bi1 145.0(3) 2 . ?
F12 Na1 Bi1 97.2(2) . . ?
O100 Na1 Bi1 37.1(2) . . ?
O100 Na1 Bi1 37.2(2) 2 . ?
O11 Na1 Bi1 36.1(3) 2 2 ?
O11 Na1 Bi1 92.4(3) . 2 ?
F32 Na1 Bi1 126.6(2) 2 2 ?
F32 Na1 Bi1 145.76(19) . 2 ?
O31 Na1 Bi1 86.2(3) . 2 ?
O31 Na1 Bi1 82.8(3) 2 2 ?
F12 Na1 Bi1 97.2(2) 2 2 ?
F12 Na1 Bi1 145.0(3) . 2 ?
O100 Na1 Bi1 37.2(2) . 2 ?
O100 Na1 Bi1 37.1(2) 2 2 ?
Bi1 Na1 Bi1 56.37(13) . 2 ?
Bi2 O100 Bi1 126.1(5) . . ?
Bi2 O100 Bi1 125.1(5) . 2 ?
Bi1 O100 Bi1 103.0(4) . 2 ?
Bi2 O100 Na1 109.2(4) . . ?
Bi1 O100 Na1 91.1(3) . . ?
Bi1 O100 Na1 91.0(3) 2 . ?
C11 O11 Bi1 123.6(7) . . ?
C11 O11 Na1 122.5(8) . . ?
Bi1 O11 Na1 104.7(4) . . ?
O11 C11 C16 123.4(12) . . ?
O11 C11 C12 120.3(11) . . ?
C16 C11 C12 116.3(10) . . ?
F12 C12 C11 119.7(11) . . ?
F12 C12 C13 118.6(12) . . ?
C11 C12 C13 121.7(10) . . ?
F13 C13 C14 118.8(12) . . ?
F13 C13 C12 120.1(12) . . ?
C14 C13 C12 121.1(10) . . ?
F14 C14 C13 121.8(13) . . ?
F14 C14 C15 119.7(12) . . ?
C13 C14 C15 118.5(10) . . ?
F15 C15 C14 120.8(12) . . ?
F15 C15 C16 119.1(12) . . ?
C14 C15 C16 120.1(10) . . ?
F16 C16 C11 118.1(12) . . ?
F16 C16 C15 119.7(12) . . ?
C11 C16 C15 122.2(11) . . ?
C12 F12 Na1 112.3(8) . . ?
C21 O21 Bi2 134.6(8) . . ?
C21 O21 Bi1 123.5(7) . 2 ?
Bi2 O21 Bi1 101.3(3) . 2 ?
O21 C21 C22 121.6(12) . . ?
O21 C21 C26 121.3(12) . . ?
C22 C21 C26 117.1(12) . . ?
F22 C22 C21 119.8(12) . . ?
F22 C22 C23 118.6(13) . . ?
C21 C22 C23 121.5(12) . . ?
F23 C23 C24 118.9(13) . . ?
F23 C23 C22 120.8(14) . . ?
C24 C23 C22 120.3(11) . . ?
C25 C24 C23 119.8(11) . . ?
C25 C24 F24 119.3(14) . . ?
C23 C24 F24 120.9(14) . . ?
F25 C25 C24 120.8(14) . . ?
F25 C25 C26 119.6(14) . . ?
C24 C25 C26 119.5(11) . . ?
F26 C26 C21 118.7(13) . . ?
F26 C26 C25 119.4(13) . . ?
C21 C26 C25 121.8(12) . . ?
C31 O31 Bi2 129.6(8) . . ?
C31 O31 Na1 116.6(8) . . ?
Bi2 O31 Na1 113.0(4) . . ?
O31 C31 C36 124.9(12) . . ?
O31 C31 C32 119.7(12) . . ?
C36 C31 C32 115.3(11) . . ?
F32 C32 C33 118.4(12) . . ?
F32 C32 C31 118.9(12) . . ?
C33 C32 C31 122.6(11) . . ?
F33 C33 C34 120.0(12) . . ?
F33 C33 C32 120.0(12) . . ?
C34 C33 C32 120.0(11) . . ?
F34 C34 C33 120.0(13) . . ?
F34 C34 C35 120.7(13) . . ?
C33 C34 C35 119.2(11) . . ?
F35 C35 C34 121.0(13) . . ?
F35 C35 C36 119.1(13) . . ?
C34 C35 C36 119.9(11) . . ?
F36 C36 C31 118.3(12) . . ?
F36 C36 C35 118.9(12) . . ?
C31 C36 C35 122.8(11) . . ?
C32 F32 Na1 117.5(7) . . ?
C41 O41 Bi2 129.8(8) . . ?
C41 O41 Bi1 129.9(7) . . ?
Bi2 O41 Bi1 99.1(3) . . ?
O41 C41 C46 120.3(12) . . ?
O41 C41 C42 122.6(11) . . ?
C46 C41 C42 117.1(11) . . ?
F42 C42 C41 118.7(12) . . ?
F42 C42 C43 120.0(14) . . ?
C41 C42 C43 121.2(11) . . ?
F43 C43 C44 122.4(14) . . ?
F43 C43 C42 117.8(14) . . ?
C44 C43 C42 119.8(11) . . ?
C43 C44 F44 118.6(15) . . ?
C43 C44 C45 119.9(12) . . ?
F44 C44 C45 121.5(15) . . ?
F45 C45 C44 118.8(14) . . ?
F45 C45 C46 121.1(15) . . ?
C44 C45 C46 120.0(11) . . ?
F46 C46 C41 119.9(13) . . ?
F46 C46 C45 118.1(14) . . ?
C41 C46 C45 122.0(12) . . ?
O51 O51 C51 86.8(19) 2 . ?
O51 O51 C51 77.4(19) 2 2 ?
C51 O51 C51 19.8(16) . 2 ?
O51 O51 Bi1 99(5) 2 . ?
C51 O51 Bi1 128.5(15) . . ?
C51 O51 Bi1 146.5(18) 2 . ?
O51 O51 Bi1 73(5) 2 2 ?
C51 O51 Bi1 140.8(15) . 2 ?
C51 O51 Bi1 121.0(16) 2 2 ?
Bi1 O51 Bi1 88.2(5) . 2 ?
C51 C51 C52 128(3) 2 2 ?
C51 C51 O51 83.8(14) 2 . ?
C52 C51 O51 147(2) 2 . ?
C51 C51 O51 76.4(15) 2 2 ?
C52 C51 O51 149(3) 2 2 ?
O51 C51 O51 16(3) . 2 ?
C51 C51 C52 36.7(18) 2 . ?
C52 C51 C52 95.0(19) 2 . ?
O51 C51 C52 117.6(18) . . ?
O51 C51 C52 112.6(18) 2 . ?
C51 C51 C56 149(3) 2 . ?
C52 C51 C56 21.4(12) 2 . ?
O51 C51 C56 126.2(19) . . ?
O51 C51 C56 130(2) 2 . ?
C52 C51 C56 116.0(14) . . ?
C51 C51 C56 23.4(19) 2 2 ?
C52 C51 C56 108.0(17) 2 2 ?
O51 C51 C56 104.6(14) . 2 ?
O51 C51 C56 99.1(15) 2 2 ?
C52 C51 C56 13.5(10) . 2 ?
C56 C51 C56 129.2(17) . 2 ?
C56 C52 C51 117(3) 2 2 ?
C56 C52 F52 14(4) 2 . ?
C51 C52 F52 108.9(17) 2 . ?
C56 C52 C51 132(4) 2 . ?
C51 C52 C51 15.5(16) 2 . ?
F52 C52 C51 123.4(17) . . ?
C56 C52 C53 105(4) 2 . ?
C51 C52 C53 137(2) 2 . ?
F52 C52 C53 114.1(17) . . ?
C51 C52 C53 122.5(13) . . ?
C56 C52 C55 77(3) 2 2 ?
C51 C52 C55 166(2) 2 2 ?
F52 C52 C55 85.1(14) . 2 ?
C51 C52 C55 151.4(16) . 2 ?
C53 C52 C55 29.1(12) . 2 ?
C56 C52 C52 164(4) 2 2 ?
C51 C52 C52 49.8(14) 2 2 ?
F52 C52 C52 158.6(11) . 2 ?
C51 C52 C52 35.3(10) . 2 ?
C53 C52 C52 87.3(9) . 2 ?
C55 C52 C52 116.3(10) 2 2 ?
C56 C52 F56 18(3) 2 2 ?
C51 C52 F56 100.3(14) 2 2 ?
F52 C52 F56 10.0(13) . 2 ?
C51 C52 F56 115.3(15) . 2 ?
C53 C52 F56 121.9(14) . 2 ?
C55 C52 F56 93.3(14) 2 2 ?
C52 C52 F56 149.9(9) 2 2 ?
C55 C53 C54 137(3) 2 2 ?
C55 C53 C54 162(3) 2 . ?
C54 C53 C54 24.7(19) 2 . ?
C55 C53 F53 49(2) 2 . ?
C54 C53 F53 90.0(18) 2 . ?
C54 C53 F53 113.3(16) . . ?
C55 C53 C52 76(2) 2 . ?
C54 C53 C52 144(2) 2 . ?
C54 C53 C52 121.5(13) . . ?
F53 C53 C52 125.1(17) . . ?
C55 C53 C56 57(2) 2 2 ?
C54 C53 C56 164(2) 2 2 ?
C54 C53 C56 140.7(16) . 2 ?
F53 C53 C56 105.8(15) . 2 ?
C52 C53 C56 19.7(12) . 2 ?
C55 C53 C53 167(3) 2 2 ?
C54 C53 C53 52.3(17) 2 2 ?
C54 C53 C53 29.0(10) . 2 ?
F53 C53 C53 142.1(11) . 2 ?
C52 C53 C53 92.6(9) . 2 ?
C56 C53 C53 112.1(9) 2 2 ?
C54 C54 C53 125(3) 2 2 ?
C54 C54 C53 30.1(15) 2 . ?
C53 C54 C53 99(2) 2 . ?
C54 C54 F54 100.0(10) 2 . ?
C53 C54 F54 132(2) 2 . ?
C53 C54 F54 128.8(16) . . ?
C54 C54 C55 145(2) 2 . ?
C53 C54 C55 19.7(15) 2 . ?
C53 C54 C55 117.8(14) . . ?
F54 C54 C55 113.3(16) . . ?
C54 C54 F53 164(6) 2 2 ?
C53 C54 F53 58.9(16) 2 2 ?
C53 C54 F53 157.4(16) . 2 ?
F54 C54 F53 73.3(13) . 2 ?
C55 C54 F53 40.2(11) . 2 ?
C54 C54 F54 55.3(8) 2 2 ?
C53 C54 F54 167(4) 2 2 ?
C53 C54 F54 84.4(13) . 2 ?
F54 C54 F54 44.8(13) . 2 ?
C55 C54 F54 156.7(17) . 2 ?
F53 C54 F54 116.8(12) 2 2 ?
C54 C54 C55 23.9(14) 2 2 ?
C53 C54 C55 104.6(19) 2 2 ?
C53 C54 C55 6.2(10) . 2 ?
F54 C54 C55 122.8(12) . 2 ?
C55 C54 C55 123.8(16) . 2 ?
F53 C54 C55 162.7(15) 2 2 ?
F54 C54 C55 78.2(10) 2 2 ?
C53 C55 F53 100(3) 2 2 ?
C53 C55 F55 146(3) 2 . ?
F53 C55 F55 46.3(14) 2 . ?
C53 C55 C56 98(2) 2 . ?
F53 C55 C56 159(2) 2 . ?
F55 C55 C56 115.3(17) . . ?
C53 C55 C52 75(2) 2 2 ?
F53 C55 C52 173(3) 2 2 ?
F55 C55 C52 138.6(19) . 2 ?
C56 C55 C52 23.5(10) . 2 ?
C53 C55 C54 23.0(18) 2 . ?
F53 C55 C54 78.4(19) 2 . ?
F55 C55 C54 124.4(19) . . ?
C56 C55 C54 120.2(13) . . ?
C52 C55 C54 97.0(12) 2 . ?
C53 C55 F52 121(2) 2 2 ?
F53 C55 F52 138.4(18) 2 2 ?
F55 C55 F52 92.4(15) . 2 ?
C56 C55 F52 23.4(11) . 2 ?
C52 C55 F52 46.2(9) 2 2 ?
C54 C55 F52 143.2(14) . 2 ?
C53 C55 C54 11.8(19) 2 2 ?
F53 C55 C54 88.6(16) 2 2 ?
F55 C55 C54 134.9(16) . 2 ?
C56 C55 C54 109.4(12) . 2 ?
C52 C55 C54 86.4(11) 2 2 ?
C54 C55 C54 11.3(9) . 2 ?
F52 C55 C54 132.6(12) 2 2 ?
C52 C56 F52 156(6) 2 2 ?
C52 C56 F56 155(4) 2 . ?
F52 C56 F56 14(2) 2 . ?
C52 C56 C55 80(3) 2 . ?
F52 C56 C55 113(3) 2 . ?
F56 C56 C55 123.5(18) . . ?
C52 C56 C51 42(3) 2 . ?
F52 C56 C51 123(3) 2 . ?
F56 C56 C51 114.7(19) . . ?
C55 C56 C51 121.7(14) . . ?
C52 C56 C53 56(3) 2 2 ?
F52 C56 C53 139(3) 2 2 ?
F56 C56 C53 148.6(18) . 2 ?
C55 C56 C53 25.2(10) . 2 ?
C51 C56 C53 96.8(11) . 2 ?
C52 C56 C51 35(3) 2 2 ?
F52 C56 C51 129(3) 2 2 ?
F56 C56 C51 121.7(15) . 2 ?
C55 C56 C51 114.4(12) . 2 ?
C51 C56 C51 7.6(9) . 2 ?
C53 C56 C51 89.7(11) 2 2 ?
F56 F52 C56 147(6) 2 2 ?
F56 F52 C52 148(4) 2 . ?
C56 F52 C52 10(3) 2 . ?
F56 F52 C55 153(4) 2 2 ?
C56 F52 C55 43.1(19) 2 2 ?
C52 F52 C55 48.7(11) . 2 ?
F55 F53 C55 84.1(19) 2 2 ?
F55 F53 C53 115(2) 2 . ?
C55 F53 C53 30.8(14) 2 . ?
F55 F53 C54 145(2) 2 2 ?
C55 F53 C54 61.4(14) 2 2 ?
C53 F53 C54 31.2(10) . 2 ?
F55 F53 F54 164(2) 2 2 ?
C55 F53 F54 108.4(19) 2 2 ?
C53 F53 F54 78.3(14) . 2 ?
C54 F53 F54 47.2(9) 2 2 ?
F54 F54 C54 79.9(10) 2 . ?
F54 F54 C54 55.3(8) 2 2 ?
C54 F54 C54 24.7(12) . 2 ?
F54 F54 F53 137.5(13) 2 2 ?
C54 F54 F53 59.5(12) . 2 ?
C54 F54 F53 83.5(10) 2 2 ?
F53 F55 C55 49.7(16) 2 . ?
F52 F56 C56 19(3) 2 . ?
F52 F56 C52 23(3) 2 2 ?
C56 F56 C52 7.3(13) . 2 ?
C61 O61 C64 110.0(13) . . ?
C61 O61 Bi2 117.0(11) . . ?
C64 O61 Bi2 127.1(10) . . ?
O61 C61 C62 106.6(16) . . ?
C61 C62 C63 103.7(18) . . ?
C62 C63 C64 103.8(16) . . ?
O61 C64 C63 102.8(14) . . ?

loop_
_geom_bond_atom_site_label_1
_geom_bond_atom_site_label_2
_geom_bond_distance
_geom_bond_site_symmetry_2
_geom_bond_publ_flag
Bi1 O100 2.189(9) . ?
Bi1 O100 2.193(10) 2 ?
Bi1 O11 2.210(9) . ?
Bi1 O51 2.421(18) . ?
Bi1 O51 2.504(18) 2 ?
Bi1 O21 2.519(10) 2 ?
Bi1 O41 2.655(10) . ?
Bi1 Bi1 3.4290(13) 2 ?
Bi1 Na1 3.630(8) . ?
Bi2 O100 2.042(10) . ?
Bi2 O31 2.188(9) . ?
Bi2 O41 2.290(9) . ?
Bi2 O21 2.338(9) . ?
Bi2 O61 2.532(11) . ?
Na1 O11 2.374(10) 2 ?
Na1 O11 2.374(10) . ?
Na1 F32 2.578(11) 2 ?
Na1 F32 2.578(11) . ?
Na1 O31 2.624(9) . ?
Na1 O31 2.624(9) 2 ?
Na1 F12 2.671(10) 2 ?
Na1 F12 2.671(10) . ?
Na1 O100 2.855(12) . ?
Na1 O100 2.855(12) 2 ?
Na1 Bi1 3.630(8) 2 ?
O100 Bi1 2.193(10) 2 ?
O11 C11 1.346(13) . ?
C11 C16 1.378(14) . ?
C11 C12 1.379(15) . ?
C12 F12 1.344(12) . ?
C12 C13 1.384(15) . ?
C13 F13 1.341(13) . ?
C13 C14 1.362(15) . ?
C14 F14 1.330(13) . ?
C14 C15 1.372(15) . ?
C15 F15 1.340(13) . ?
C15 C16 1.391(15) . ?
C16 F16 1.345(13) . ?
O21 C21 1.351(15) . ?
O21 Bi1 2.519(10) 2 ?
C21 C22 1.367(15) . ?
C21 C26 1.381(15) . ?
C22 F22 1.351(14) . ?
C22 C23 1.389(15) . ?
C23 F23 1.340(14) . ?
C23 C24 1.362(16) . ?
C24 C25 1.360(16) . ?
C24 F24 1.362(14) . ?
C25 F25 1.345(14) . ?
C25 C26 1.392(16) . ?
C26 F26 1.338(14) . ?
O31 C31 1.333(14) . ?
C31 C36 1.373(15) . ?
C31 C32 1.386(15) . ?
C32 F32 1.352(12) . ?
C32 C33 1.382(15) . ?
C33 F33 1.359(13) . ?
C33 C34 1.359(15) . ?
C34 F34 1.333(13) . ?
C34 C35 1.364(15) . ?
C35 F35 1.343(13) . ?
C35 C36 1.385(15) . ?
C36 F36 1.361(13) . ?
O41 C41 1.336(14) . ?
C41 C46 1.368(15) . ?
C41 C42 1.375(15) . ?
C42 F42 1.359(14) . ?
C42 C43 1.408(15) . ?
C43 F43 1.344(14) . ?
C43 C44 1.347(16) . ?
C44 F44 1.354(14) . ?
C44 C45 1.368(16) . ?
C45 F45 1.335(14) . ?
C45 C46 1.382(16) . ?
C46 F46 1.338(14) . ?
O51 O51 0.37(6) 2 ?
O51 C51 1.329(17) . ?
O51 C51 1.359(19) 2 ?
O51 Bi1 2.504(18) 2 ?
C51 C51 0.46(4) 2 ?
C51 C52 1.04(3) 2 ?
C51 O51 1.359(19) 2 ?
C51 C52 1.370(17) . ?
C51 C56 1.385(18) . ?
C51 C56 1.80(3) 2 ?
C52 C56 0.57(2) 2 ?
C52 C51 1.04(3) 2 ?
C52 F52 1.340(17) . ?
C52 C53 1.388(17) . ?
C52 C55 1.40(3) 2 ?
C52 C52 1.79(3) 2 ?
C52 F56 1.88(2) 2 ?
C53 C55 0.70(3) 2 ?
C53 C54 0.81(3) 2 ?
C53 C54 1.327(17) . ?
C53 F53 1.346(17) . ?
C53 C56 1.63(3) 2 ?
C53 C53 1.66(3) 2 ?
C54 C54 0.68(3) 2 ?
C54 C53 0.81(3) 2 ?
C54 F54 1.338(17) . ?
C54 C55 1.409(18) . ?
C54 F53 1.57(3) 2 ?
C54 F54 1.60(2) 2 ?
C54 C55 2.00(3) 2 ?
C55 C53 0.70(3) 2 ?
C55 F53 1.04(3) 2 ?
C55 F55 1.351(17) . ?
C55 C56 1.38(3) . ?
C55 C52 1.40(3) 2 ?
C55 F52 1.85(3) 2 ?
C55 C54 2.00(3) 2 ?
C56 C52 0.57(2) 2 ?
C56 F52 0.80(2) 2 ?
C56 F56 1.351(18) . ?
C56 C53 1.63(3) 2 ?
C56 C51 1.80(3) 2 ?
F52 F56 0.61(3) 2 ?
F52 C56 0.80(2) 2 ?
F52 C55 1.85(3) 2 ?
F53 F55 0.98(2) 2 ?
F53 C55 1.04(3) 2 ?
F53 C54 1.57(3) 2 ?
F53 F54 1.75(3) 2 ?
F54 F54 1.15(3) 2 ?
F54 C54 1.60(2) 2 ?
F54 F53 1.75(3) 2 ?
F55 F53 0.98(2) 2 ?
F56 F52 0.61(2) 2 ?
F56 C52 1.88(2) 2 ?
O61 C61 1.43(2) . ?
O61 C64 1.445(19) . ?
C61 C62 1.45(3) . ?
C62 C63 1.47(3) . ?
C63 C64 1.52(3) . ?
